data_7221188
loop_
_publ_author_name
'Yin, Xin'
'Wu, Jin-Ting'
'Jin, Xin'
'Xu, Cai-Xia'
'He, Piao'
'Li, Tong'
'Wang, Kun'
'Qin, Jian'
'Zhang, Jian-Guo'

_publ_section_title
;
 Nitrogen-rich salts of 1-aminotetrazol-5-one: oxygen-containing
 insensitive energetic materials with high thermal stability
;
_journal_issue 74
_journal_name_full 'RSC Adv.'
_journal_page_first 60005
_journal_paper_doi 10.1039/C5RA07649H
_journal_volume 5
_journal_year 2015
_chemical_formula_sum 'C3 H8 N10 O'
_chemical_formula_weight 200.19
_chemical_name_systematic
; 
 ? 
;
_space_group_IT_number 2
_symmetry_cell_setting triclinic
_symmetry_space_group_name_Hall '-P 1'
_symmetry_space_group_name_H-M 'P -1'
_atom_sites_solution_hydrogens geom
_atom_sites_solution_primary direct
_atom_sites_solution_secondary difmap
_audit_creation_method SHELXL-97
_audit_update_record
;
2014-08-11 deposited with the CCDC.
2015-07-06 downloaded from the CCDC.
;
_cell_angle_alpha 76.8520(10)
_cell_angle_beta 88.343(2)
_cell_angle_gamma 65.4060(10)
_cell_formula_units_Z 2
_cell_length_a 6.0700(6)
_cell_length_b 7.1682(7)
_cell_length_c 10.6018(9)
_cell_measurement_reflns_used 500
_cell_measurement_temperature 298(2)
_cell_measurement_theta_max 21.839
_cell_measurement_theta_min 3.217
_cell_volume 407.32(7)
_computing_cell_refinement 'Bruker SMART'
_computing_data_collection 'Bruker SMART'
_computing_data_reduction 'Bruker SHELXTL'
_computing_molecular_graphics 'Bruker SHELXTL'
_computing_publication_material 'Bruker SHELXTL'
_computing_structure_refinement 'SHELXL-97 (Sheldrick, 1997)'
_computing_structure_solution 'SHELXS-97 (Sheldrick, 1990)'
_diffrn_ambient_temperature 298(2)
_diffrn_measured_fraction_theta_full 0.983
_diffrn_measured_fraction_theta_max 0.983
_diffrn_measurement_device_type 'CCD area detector'
_diffrn_measurement_method 'phi and omega scans'
_diffrn_radiation_monochromator graphite
_diffrn_radiation_source 'fine-focus sealed tube'
_diffrn_radiation_type MoK\a
_diffrn_radiation_wavelength 0.71073
_diffrn_reflns_av_R_equivalents 0.0513
_diffrn_reflns_av_sigmaI/netI 0.0780
_diffrn_reflns_limit_h_max 5
_diffrn_reflns_limit_h_min -7
_diffrn_reflns_limit_k_max 8
_diffrn_reflns_limit_k_min -8
_diffrn_reflns_limit_l_max 11
_diffrn_reflns_limit_l_min -12
_diffrn_reflns_number 2105
_diffrn_reflns_theta_full 25.01
_diffrn_reflns_theta_max 25.01
_diffrn_reflns_theta_min 3.22
_exptl_absorpt_coefficient_mu 0.132
_exptl_absorpt_correction_T_max 0.9908
_exptl_absorpt_correction_T_min 0.9805
_exptl_absorpt_correction_type multi-scan
_exptl_absorpt_process_details sadabs
_exptl_crystal_density_diffrn 1.632
_exptl_crystal_density_method 'not measured'
_exptl_crystal_F_000 208
_exptl_crystal_size_max 0.15
_exptl_crystal_size_mid 0.12
_exptl_crystal_size_min 0.07
_refine_diff_density_max 0.470
_refine_diff_density_min -0.450
_refine_diff_density_rms 0.119
_refine_ls_extinction_method none
_refine_ls_goodness_of_fit_ref 1.054
_refine_ls_hydrogen_treatment mixed
_refine_ls_matrix_type full
_refine_ls_number_parameters 127
_refine_ls_number_reflns 1427
_refine_ls_number_restraints 0
_refine_ls_restrained_S_all 1.054
_refine_ls_R_factor_all 0.1121
_refine_ls_R_factor_gt 0.0817
_refine_ls_shift/su_max 0.000
_refine_ls_shift/su_mean 0.000
_refine_ls_structure_factor_coef Fsqd
_refine_ls_weighting_details 'calc w=1/[\s^2^(Fo^2^)+(0.0987P)^2^+0.0000P] where P=(Fo^2^+2Fc^2^)/3'
_refine_ls_weighting_scheme calc
_refine_ls_wR_factor_gt 0.1930
_refine_ls_wR_factor_ref 0.2065
_reflns_number_gt 873
_reflns_number_total 1427
_reflns_threshold_expression >2sigma(I)
_cod_data_source_file c5ra07649h2.cif
_cod_data_source_block 140626g
_cod_depositor_comments
;
The following automatic conversions were performed:

'_symmetry_cell_setting' value 'Triclinic' changed to 'triclinic'
according to
/usr/data/users/saulius/crontab/automatic-downloads/rss-feeds/RSC/lib/dictionaries/cif_core.dic
dictionary named 'cif_core.dic' version 2.4.2 from 2011-04-26.

Automatic conversion script
Id: cif_fix_values 3271 2015-04-21 07:52:19Z andrius 
;
_cod_original_sg_symbol_H-M P-1
_cod_database_code 7221188

loop_
_symmetry_equiv_pos_as_xyz
'x, y, z'
'-x, -y, -z'

loop_
_atom_site_label
_atom_site_type_symbol
_atom_site_fract_x
_atom_site_fract_y
_atom_site_fract_z
_atom_site_U_iso_or_equiv
_atom_site_adp_type
_atom_site_occupancy
_atom_site_symmetry_multiplicity
_atom_site_calc_flag
_atom_site_refinement_flags
N1 N 0.0691(6) 0.2306(5) 0.4749(3) 0.0355(9) Uani 1 1 d .
N2 N -0.1566(6) 0.2958(6) 0.5112(3) 0.0444(10) Uani 1 1 d .
N3 N -0.2866(6) 0.2951(6) 0.4168(3) 0.0470(10) Uani 1 1 d .
N4 N -0.1487(6) 0.2309(6) 0.3184(3) 0.0451(10) Uani 1 1 d .
N5 N 0.2571(6) 0.2122(6) 0.5574(3) 0.0464(10) Uani 1 1 d .
H5A H 0.3385 0.2811 0.5131 0.070 Uiso 1 1 d R
H5B H 0.3572 0.0765 0.5860 0.070 Uiso 1 1 d R
N6 N 0.1764(6) 0.2645(6) 0.9558(3) 0.0427(9) Uani 1 1 d .
N7 N 0.3470(6) 0.2428(5) 1.0496(3) 0.0400(9) Uani 1 1 d .
H7 H 0.3253 0.2260 1.1312 0.048 Uiso 1 1 calc R
N8 N 0.5050(6) 0.2778(5) 0.8699(3) 0.0353(9) Uani 1 1 d .
N9 N 0.6776(6) 0.2932(6) 0.7830(3) 0.0482(10) Uani 1 1 d .
H9A H 0.6099 0.4134 0.7224 0.072 Uiso 1 1 d R
H9B H 0.7279 0.1846 0.7456 0.072 Uiso 1 1 d R
N10 N 0.7373(6) 0.2408(6) 1.0559(3) 0.0432(10) Uani 1 1 d .
H10A H 0.7486 0.2266 1.1385 0.052 Uiso 1 1 calc R
H10B H 0.8541 0.2484 1.0103 0.052 Uiso 1 1 calc R
O1 O 0.2716(5) 0.1217(5) 0.2974(3) 0.0490(9) Uani 1 1 d .
C1 C 0.0808(7) 0.1874(6) 0.3558(3) 0.0362(10) Uani 1 1 d .
C2 C 0.5442(7) 0.2509(6) 1.0001(3) 0.0326(9) Uani 1 1 d .
C3 C 0.2798(7) 0.2841(7) 0.8498(4) 0.0398(10) Uani 1 1 d .
H3 H 0.2103 0.3007 0.7687 0.048 Uiso 1 1 calc R

loop_
_atom_site_aniso_label
_atom_site_aniso_U_11
_atom_site_aniso_U_22
_atom_site_aniso_U_33
_atom_site_aniso_U_23
_atom_site_aniso_U_13
_atom_site_aniso_U_12
N1 0.0378(19) 0.047(2) 0.0210(17) -0.0085(15) -0.0008(14) -0.0162(17)
N2 0.041(2) 0.056(3) 0.031(2) -0.0100(17) 0.0010(16) -0.0155(19)
N3 0.040(2) 0.051(3) 0.044(2) -0.0061(18) -0.0047(17) -0.0145(18)
N4 0.044(2) 0.053(3) 0.035(2) -0.0106(17) -0.0064(16) -0.0175(19)
N5 0.047(2) 0.062(3) 0.0298(19) -0.0117(17) -0.0058(16) -0.0220(19)
N6 0.043(2) 0.052(2) 0.0324(19) -0.0109(17) -0.0059(16) -0.0190(18)
N7 0.047(2) 0.051(2) 0.0255(18) -0.0099(16) 0.0012(15) -0.0225(18)
N8 0.039(2) 0.041(2) 0.0269(17) -0.0101(15) 0.0011(15) -0.0174(17)
N9 0.050(2) 0.062(3) 0.0285(19) -0.0088(17) 0.0092(17) -0.022(2)
N10 0.041(2) 0.063(3) 0.0302(19) -0.0115(17) 0.0001(16) -0.0255(19)
O1 0.0468(18) 0.067(2) 0.0267(15) -0.0127(14) 0.0030(13) -0.0168(16)
C1 0.047(3) 0.039(3) 0.0181(19) -0.0019(17) -0.0007(17) -0.016(2)
C2 0.038(2) 0.036(3) 0.023(2) -0.0066(17) 0.0033(17) -0.0150(19)
C3 0.041(2) 0.045(3) 0.031(2) -0.0090(19) -0.0099(19) -0.015(2)

loop_
_atom_type_symbol
_atom_type_description
_atom_type_scat_dispersion_real
_atom_type_scat_dispersion_imag
_atom_type_scat_source
C C 0.0033 0.0016 'International Tables Vol C Tables 4.2.6.8 and 6.1.1.4'
H H 0.0000 0.0000 'International Tables Vol C Tables 4.2.6.8 and 6.1.1.4'
N N 0.0061 0.0033 'International Tables Vol C Tables 4.2.6.8 and 6.1.1.4'
O O 0.0106 0.0060 'International Tables Vol C Tables 4.2.6.8 and 6.1.1.4'

loop_
_geom_angle_atom_site_label_1
_geom_angle_atom_site_label_2
_geom_angle_atom_site_label_3
_geom_angle
N2 N1 C1 111.1(3)
N2 N1 N5 120.1(3)
C1 N1 N5 128.9(3)
N3 N2 N1 105.8(3)
N2 N3 N4 111.4(3)
C1 N4 N3 106.5(3)
N1 N5 H5A 108.9
N1 N5 H5B 109.4
H5A N5 H5B 109.5
C3 N6 N7 103.4(3)
C2 N7 N6 112.8(3)
C2 N7 H7 123.6
N6 N7 H7 123.6
C2 N8 C3 107.0(3)
C2 N8 N9 121.9(3)
C3 N8 N9 131.1(3)
N8 N9 H9A 109.1
N8 N9 H9B 109.1
H9A N9 H9B 109.5
C2 N10 H10A 120.0
C2 N10 H10B 120.0
H10A N10 H10B 120.0
O1 C1 N4 129.7(4)
O1 C1 N1 125.1(4)
N4 C1 N1 105.3(3)
N10 C2 N7 130.3(3)
N10 C2 N8 124.9(3)
N7 C2 N8 104.8(3)
N6 C3 N8 112.1(4)
N6 C3 H3 124.0
N8 C3 H3 124.0

loop_
_geom_bond_atom_site_label_1
_geom_bond_atom_site_label_2
_geom_bond_distance
N1 N2 1.327(4)
N1 C1 1.359(5)
N1 N5 1.402(4)
N2 N3 1.294(4)
N3 N4 1.360(4)
N4 C1 1.345(5)
N5 H5A 0.8900
N5 H5B 0.8900
N6 C3 1.279(5)
N6 N7 1.393(4)
N7 C2 1.311(5)
N7 H7 0.8600
N8 C2 1.363(5)
N8 C3 1.370(5)
N8 N9 1.398(4)
N9 H9A 0.8900
N9 H9B 0.8900
N10 C2 1.296(5)
N10 H10A 0.8600
N10 H10B 0.8600
O1 C1 1.258(4)
C3 H3 0.9300

loop_
_geom_torsion_atom_site_label_1
_geom_torsion_atom_site_label_2
_geom_torsion_atom_site_label_3
_geom_torsion_atom_site_label_4
_geom_torsion
C1 N1 N2 N3 -0.3(4)
N5 N1 N2 N3 -179.6(3)
N1 N2 N3 N4 -0.3(4)
N2 N3 N4 C1 0.7(5)
C3 N6 N7 C2 0.4(4)
N3 N4 C1 O1 179.5(4)
N3 N4 C1 N1 -0.8(4)
N2 N1 C1 O1 -179.6(4)
N5 N1 C1 O1 -0.3(7)
N2 N1 C1 N4 0.7(4)
N5 N1 C1 N4 179.9(4)
N6 N7 C2 N10 178.5(4)
N6 N7 C2 N8 -0.2(4)
C3 N8 C2 N10 -178.9(4)
N9 N8 C2 N10 1.3(6)
C3 N8 C2 N7 0.0(4)
N9 N8 C2 N7 -179.9(3)
N7 N6 C3 N8 -0.4(4)
C2 N8 C3 N6 0.3(5)
N9 N8 C3 N6 -179.9(4)
